data_7150443
loop_
_publ_author_name
'Atkinson, Paul'
'Findlay, Karen S.'
'Kielar, Filip'
'Pal, Robert'
'Parker, David'
'Poole, Robert A.'
'Puschmann, Horst'
'Richardson, Siobhan L.'
'Stenson, Philip A.'
'Thompson, Amber L.'
'Yu, Junhau'

_publ_section_title
;
 Azaxanthones and azathioxanthones are effective sensitisers for
 europium and terbium luminescence.
;
_journal_issue 9
_journal_name_full 'Organic &amp; biomolecular chemistry'
_journal_page_first 1707
_journal_page_last 1722
_journal_paper_doi 10.1039/b601357k
_journal_volume 4
_journal_year 2006
_chemical_formula_moiety 'C13 H9 N O S'
_chemical_formula_sum 'C13 H9 N O S'
_chemical_formula_weight 227.27
_chemical_melting_point ?
_chemical_name_common 2-Methyl-1-azathioxanthone
_chemical_name_systematic
;
2-Methyl-1-azathioxanthone
;
_space_group_IT_number 4
_symmetry_cell_setting monoclinic
_symmetry_space_group_name_Hall 'P 2yb'
_symmetry_space_group_name_H-M 'P 1 21 1'
_atom_sites_solution_hydrogens geom
_atom_sites_solution_primary direct
_atom_sites_solution_secondary difmap
_cell_angle_alpha 90.00
_cell_angle_beta 95.015(2)
_cell_angle_gamma 90.00
_cell_formula_units_Z 2
_cell_length_a 3.8693(5)
_cell_length_b 12.3848(16)
_cell_length_c 10.4698(13)
_cell_measurement_reflns_used 3188
_cell_measurement_temperature 120(2)
_cell_measurement_theta_max 28.993
_cell_measurement_theta_min 2.508
_cell_volume 499.80(11)
_computing_cell_refinement 'SMART-NT V6.1 (Bruker, 2000)'
_computing_data_collection 'SMART-NT V6.1 (Bruker, 2000)'
_computing_data_reduction 'SAINT-NT V6.02 (Bruker, 2000)'
_computing_molecular_graphics 'Bruker SHELXTL'
_computing_publication_material 'Bruker SHELXTL'
_computing_structure_refinement 'SHELXL-97 (Sheldrick, 1997)'
_computing_structure_solution 'SHELXS-97 (Sheldrick, 1997)'
_diffrn_ambient_temperature 120(2)
_diffrn_detector_area_resol_mean 8
_diffrn_measured_fraction_theta_full 0.996
_diffrn_measured_fraction_theta_max 0.996
_diffrn_measurement_device_type 'Bruker SMART CCD 1K area detector'
_diffrn_measurement_method \w-scans
_diffrn_radiation_monochromator graphite
_diffrn_radiation_source 'fine-focus sealed tube'
_diffrn_radiation_type MoK\a
_diffrn_radiation_wavelength 0.71073
_diffrn_reflns_av_R_equivalents 0.0551
_diffrn_reflns_av_sigmaI/netI 0.0840
_diffrn_reflns_limit_h_max 5
_diffrn_reflns_limit_h_min -5
_diffrn_reflns_limit_k_max 16
_diffrn_reflns_limit_k_min -16
_diffrn_reflns_limit_l_max 14
_diffrn_reflns_limit_l_min -14
_diffrn_reflns_number 5541
_diffrn_reflns_theta_full 29.11
_diffrn_reflns_theta_max 29.11
_diffrn_reflns_theta_min 1.95
_exptl_absorpt_coefficient_mu 0.296
_exptl_absorpt_correction_T_max 0.95158
_exptl_absorpt_correction_T_min 0.93407
_exptl_absorpt_correction_type integration
_exptl_absorpt_process_details 'XPREP (SHELXTL,1997)'
_exptl_crystal_colour clear_intense_yellow
_exptl_crystal_density_diffrn 1.510
_exptl_crystal_density_meas ?
_exptl_crystal_density_method .
_exptl_crystal_description block
_exptl_crystal_F_000 236
_exptl_crystal_size_max 0.22
_exptl_crystal_size_mid 0.22
_exptl_crystal_size_min 0.20
_refine_diff_density_max 0.907
_refine_diff_density_min -0.573
_refine_diff_density_rms 0.125
_refine_ls_abs_structure_details 'Flack H D (1983), Acta Cryst. A39, 876-881; 1232 Friedel pairs'
_refine_ls_abs_structure_Flack 0.14(13)
_refine_ls_extinction_method none
_refine_ls_goodness_of_fit_ref 1.043
_refine_ls_hydrogen_treatment constr
_refine_ls_matrix_type full
_refine_ls_number_parameters 147
_refine_ls_number_reflns 2632
_refine_ls_number_restraints 1
_refine_ls_restrained_S_all 1.043
_refine_ls_R_factor_all 0.0746
_refine_ls_R_factor_gt 0.0634
_refine_ls_shift/su_max 0.000
_refine_ls_shift/su_mean 0.000
_refine_ls_structure_factor_coef Fsqd
_refine_ls_weighting_details 'calc w=1/[\s^2^(Fo^2^)+(0.0963P)^2^+0.0000P] where P=(Fo^2^+2Fc^2^)/3'
_refine_ls_weighting_scheme calc
_refine_ls_wR_factor_gt 0.1510
_refine_ls_wR_factor_ref 0.1587
_reflns_number_gt 2259
_reflns_number_total 2632
_reflns_threshold_expression >2sigma(I)
_cod_data_source_file b601357k.txt
_cod_data_source_block 15a
_cod_depositor_comments
;
The following automatic conversions were performed:
'_symmetry_cell_setting' value 'Monoclinic' changed to 'monoclinic'
according to '/home/adriana/struct/CIF-dictionaries/cif_core.dic'
dictionary named 'cif_core.dic' version 2.4.1 from
2010-06-29.

'_exptl_absorpt_correction_type' value 'Integration' changed
to 'integration' according to
'/home/adriana/struct/CIF-dictionaries/cif_core.dic' dictionary named
'cif_core.dic' version 2.4.1 from 2010-06-29.

Automatic conversion script
Id: cif_fix_enum 1555 2011-01-17 13:19:09Z saulius 

The following automatic conversions were performed:

'_chemical_melting_point' value 'not measured' was changed to '?' -
the value is undefined or not given.

Automatic conversion script
Id: cif_fix_values 1569 2011-02-09 13:29:24Z adriana 
;
_cod_original_sg_symbol_H-M P2(1)
_cod_database_code 7150443

loop_
_symmetry_equiv_pos_as_xyz
'x, y, z'
'-x, y+1/2, -z'

loop_
_atom_site_label
_atom_site_type_symbol
_atom_site_fract_x
_atom_site_fract_y
_atom_site_fract_z
_atom_site_U_iso_or_equiv
_atom_site_adp_type
_atom_site_occupancy
_atom_site_symmetry_multiplicity
_atom_site_calc_flag
_atom_site_refinement_flags
_atom_site_disorder_assembly
_atom_site_disorder_group
S1 S 0.77508(19) 0.13766(8) 0.89969(7) 0.0195(2) Uani 1 1 d . . .
O1 O 0.1156(7) 0.1877(2) 0.5366(3) 0.0302(6) Uani 1 1 d . . .
N1 N 0.7204(7) -0.0578(2) 0.8234(3) 0.0179(6) Uani 1 1 d . . .
C1 C 0.7366(10) -0.2503(3) 0.7866(4) 0.0254(7) Uani 1 1 d . . .
H1A H 0.9849 -0.2490 0.8148 0.038 Uiso 1 1 calc R . .
H1B H 0.6949 -0.3006 0.7146 0.038 Uiso 1 1 calc R . .
H1C H 0.6059 -0.2739 0.8576 0.038 Uiso 1 1 calc R . .
C2 C 0.6207(9) -0.1393(3) 0.7447(3) 0.0186(6) Uani 1 1 d . . .
C3 C 0.4150(9) -0.1236(3) 0.6299(3) 0.0217(7) Uani 1 1 d . . .
H3 H 0.3427 -0.1834 0.5773 0.026 Uiso 1 1 calc R . .
C4 C 0.3189(9) -0.0208(3) 0.5943(3) 0.0201(7) Uani 1 1 d . . .
H4 H 0.1843 -0.0084 0.5154 0.024 Uiso 1 1 calc R . .
C5 C 0.4193(8) 0.0659(3) 0.6744(3) 0.0153(6) Uani 1 1 d . . .
C6 C 0.6208(9) 0.0414(2) 0.7873(3) 0.0156(6) Uani 1 1 d . . .
C7 C 0.3034(9) 0.1751(3) 0.6351(3) 0.0193(6) Uani 1 1 d . . .
C8 C 0.4161(8) 0.2681(2) 0.7163(3) 0.0171(7) Uani 1 1 d . . .
C9 C 0.6192(8) 0.2588(3) 0.8328(3) 0.0166(6) Uani 1 1 d . . .
C10 C 0.3100(9) 0.3706(3) 0.6738(3) 0.0211(7) Uani 1 1 d . . .
H10 H 0.1719 0.3779 0.5947 0.025 Uiso 1 1 calc R . .
C11 C 0.4016(9) 0.4610(3) 0.7444(4) 0.0248(8) Uani 1 1 d . . .
H11 H 0.3284 0.5303 0.7139 0.030 Uiso 1 1 calc R . .
C12 C 0.6022(9) 0.4510(3) 0.8608(4) 0.0232(7) Uani 1 1 d . . .
H12 H 0.6621 0.5134 0.9106 0.028 Uiso 1 1 calc R . .
C13 C 0.7136(9) 0.3511(3) 0.9038(3) 0.0218(7) Uani 1 1 d . . .
H13 H 0.8556 0.3448 0.9822 0.026 Uiso 1 1 calc R . .

loop_
_atom_site_aniso_label
_atom_site_aniso_U_11
_atom_site_aniso_U_22
_atom_site_aniso_U_33
_atom_site_aniso_U_23
_atom_site_aniso_U_13
_atom_site_aniso_U_12
S1 0.0275(4) 0.0142(3) 0.0150(3) -0.0008(3) -0.0084(3) -0.0004(4)
O1 0.0426(14) 0.0196(12) 0.0243(13) 0.0015(11) -0.0210(11) 0.0012(11)
N1 0.0207(13) 0.0141(12) 0.0175(14) 0.0011(11) -0.0069(11) -0.0002(10)
C1 0.0333(19) 0.0129(14) 0.0285(17) 0.0010(14) -0.0057(14) 0.0013(14)
C2 0.0242(15) 0.0151(14) 0.0161(15) -0.0001(12) -0.0006(12) -0.0011(13)
C3 0.0252(17) 0.0185(17) 0.0208(17) -0.0028(13) -0.0019(14) -0.0038(13)
C4 0.0253(15) 0.0196(15) 0.0144(14) 0.0002(12) -0.0044(13) -0.0013(13)
C5 0.0181(14) 0.0135(14) 0.0136(15) -0.0007(11) -0.0026(11) -0.0013(12)
C6 0.0173(15) 0.0159(16) 0.0125(14) -0.0019(12) -0.0048(12) -0.0013(11)
C7 0.0200(14) 0.0174(15) 0.0202(15) 0.0011(12) -0.0001(12) -0.0013(12)
C8 0.0185(14) 0.0155(17) 0.0165(15) 0.0011(11) -0.0023(12) 0.0002(12)
C9 0.0161(14) 0.0172(16) 0.0159(15) 0.0008(12) -0.0022(12) 0.0020(13)
C10 0.0241(16) 0.0175(16) 0.0212(18) 0.0039(13) -0.0003(14) 0.0037(13)
C11 0.0298(17) 0.0131(16) 0.0307(19) 0.0019(13) -0.0018(15) 0.0028(13)
C12 0.0293(17) 0.0134(15) 0.0262(19) -0.0031(12) -0.0007(14) -0.0020(13)
C13 0.0261(16) 0.0212(17) 0.0176(17) -0.0018(13) -0.0016(13) -0.0022(14)

loop_
_atom_type_symbol
_atom_type_description
_atom_type_scat_dispersion_real
_atom_type_scat_dispersion_imag
_atom_type_scat_source
C C 0.0033 0.0016 'International Tables Vol C Tables 4.2.6.8 and 6.1.1.4'
H H 0.0000 0.0000 'International Tables Vol C Tables 4.2.6.8 and 6.1.1.4'
N N 0.0061 0.0033 'International Tables Vol C Tables 4.2.6.8 and 6.1.1.4'
O O 0.0106 0.0060 'International Tables Vol C Tables 4.2.6.8 and 6.1.1.4'
S S 0.1246 0.1234 'International Tables Vol C Tables 4.2.6.8 and 6.1.1.4'

loop_
_exptl_crystal_face_index_h
_exptl_crystal_face_index_k
_exptl_crystal_face_index_l
_exptl_crystal_face_perp_dist
1.00 0.00 0.00 0.1000
-1.00 0.00 0.00 0.1000
0.00 1.00 -1.00 0.1100
0.00 -1.00 1.00 0.1100
0.00 1.00 1.00 0.1100
0.00 -1.00 -1.00 0.1100

loop_
_geom_angle_atom_site_label_1
_geom_angle_atom_site_label_2
_geom_angle_atom_site_label_3
_geom_angle
_geom_angle_site_symmetry_1
_geom_angle_site_symmetry_3
_geom_angle_publ_flag
C9 S1 C6 103.40(18) . . ?
C6 N1 C2 117.4(3) . . ?
C2 C1 H1A 109.5 . . ?
C2 C1 H1B 109.5 . . ?
H1A C1 H1B 109.5 . . ?
C2 C1 H1C 109.5 . . ?
H1A C1 H1C 109.5 . . ?
H1B C1 H1C 109.5 . . ?
N1 C2 C3 122.5(3) . . ?
N1 C2 C1 116.7(3) . . ?
C3 C2 C1 120.8(3) . . ?
C4 C3 C2 119.0(3) . . ?
C4 C3 H3 120.5 . . ?
C2 C3 H3 120.5 . . ?
C3 C4 C5 119.8(3) . . ?
C3 C4 H4 120.1 . . ?
C5 C4 H4 120.1 . . ?
C6 C5 C4 116.7(3) . . ?
C6 C5 C7 124.9(3) . . ?
C4 C5 C7 118.4(3) . . ?
N1 C6 C5 124.7(3) . . ?
N1 C6 S1 111.4(2) . . ?
C5 C6 S1 123.9(3) . . ?
O1 C7 C5 119.9(3) . . ?
O1 C7 C8 120.8(3) . . ?
C5 C7 C8 119.3(3) . . ?
C10 C8 C9 118.8(3) . . ?
C10 C8 C7 117.6(3) . . ?
C9 C8 C7 123.7(3) . . ?
C13 C9 C8 119.9(3) . . ?
C13 C9 S1 115.3(3) . . ?
C8 C9 S1 124.8(3) . . ?
C11 C10 C8 121.1(3) . . ?
C11 C10 H10 119.5 . . ?
C8 C10 H10 119.5 . . ?
C10 C11 C12 119.8(3) . . ?
C10 C11 H11 120.1 . . ?
C12 C11 H11 120.1 . . ?
C13 C12 C11 120.1(3) . . ?
C13 C12 H12 119.9 . . ?
C11 C12 H12 119.9 . . ?
C12 C13 C9 120.2(3) . . ?
C12 C13 H13 119.9 . . ?
C9 C13 H13 119.9 . . ?

loop_
_geom_bond_atom_site_label_1
_geom_bond_atom_site_label_2
_geom_bond_distance
_geom_bond_site_symmetry_2
_geom_bond_publ_flag
S1 C9 1.741(3) . ?
S1 C6 1.743(3) . ?
O1 C7 1.219(4) . ?
N1 C6 1.333(4) . ?
N1 C2 1.338(4) . ?
C1 C2 1.500(5) . ?
C1 H1A 0.9800 . ?
C1 H1B 0.9800 . ?
C1 H1C 0.9800 . ?
C2 C3 1.396(5) . ?
C3 C4 1.370(5) . ?
C3 H3 0.9500 . ?
C4 C5 1.396(5) . ?
C4 H4 0.9500 . ?
C5 C6 1.391(4) . ?
C5 C7 1.472(4) . ?
C7 C8 1.475(5) . ?
C8 C10 1.395(5) . ?
C8 C9 1.397(5) . ?
C9 C13 1.394(5) . ?
C10 C11 1.370(5) . ?
C10 H10 0.9500 . ?
C11 C12 1.392(5) . ?
C11 H11 0.9500 . ?
C12 C13 1.373(5) . ?
C12 H12 0.9500 . ?
C13 H13 0.9500 . ?

loop_
_geom_torsion_atom_site_label_1
_geom_torsion_atom_site_label_2
_geom_torsion_atom_site_label_3
_geom_torsion_atom_site_label_4
_geom_torsion
_geom_torsion_site_symmetry_1
_geom_torsion_site_symmetry_2
_geom_torsion_site_symmetry_3
_geom_torsion_site_symmetry_4
_geom_torsion_publ_flag
C6 N1 C2 C3 -1.2(5) . . . . ?
C6 N1 C2 C1 179.7(3) . . . . ?
N1 C2 C3 C4 1.9(5) . . . . ?
C1 C2 C3 C4 -179.1(3) . . . . ?
C2 C3 C4 C5 -1.7(5) . . . . ?
C3 C4 C5 C6 1.1(5) . . . . ?
C3 C4 C5 C7 -178.3(3) . . . . ?
C2 N1 C6 C5 0.5(5) . . . . ?
C2 N1 C6 S1 -179.5(2) . . . . ?
C4 C5 C6 N1 -0.4(5) . . . . ?
C7 C5 C6 N1 178.9(3) . . . . ?
C4 C5 C6 S1 179.6(2) . . . . ?
C7 C5 C6 S1 -1.1(5) . . . . ?
C9 S1 C6 N1 179.5(2) . . . . ?
C9 S1 C6 C5 -0.5(3) . . . . ?
C6 C5 C7 O1 -177.1(3) . . . . ?
C4 C5 C7 O1 2.2(5) . . . . ?
C6 C5 C7 C8 2.7(5) . . . . ?
C4 C5 C7 C8 -178.0(3) . . . . ?
O1 C7 C8 C10 -2.2(5) . . . . ?
C5 C7 C8 C10 178.0(3) . . . . ?
O1 C7 C8 C9 177.3(3) . . . . ?
C5 C7 C8 C9 -2.5(5) . . . . ?
C10 C8 C9 C13 -0.4(5) . . . . ?
C7 C8 C9 C13 -179.9(3) . . . . ?
C10 C8 C9 S1 -179.7(2) . . . . ?
C7 C8 C9 S1 0.8(5) . . . . ?
C6 S1 C9 C13 -178.7(3) . . . . ?
C6 S1 C9 C8 0.7(3) . . . . ?
C9 C8 C10 C11 0.0(5) . . . . ?
C7 C8 C10 C11 179.5(3) . . . . ?
C8 C10 C11 C12 -0.4(6) . . . . ?
C10 C11 C12 C13 1.2(6) . . . . ?
C11 C12 C13 C9 -1.7(5) . . . . ?
C8 C9 C13 C12 1.3(5) . . . . ?
S1 C9 C13 C12 -179.3(3) . . . . ?

loop_
_cod_related_entry_id
_cod_related_entry_database
_cod_related_entry_code
1 ChemSpider 9797461
